data_7202218
loop_
_publ_author_name
'Evans, Ivana Radosavljevic'
'Howard, Judith A. K.'
'Evans, John S. O.'
'Postlethwaite, Stella R.'
'Johnson, Mark R.'

_publ_section_title
;
 Polymorphism and hydrogen bonding in cinchomeronic acid: a variable
 temperature experimental and computational study
;
_journal_issue 10
_journal_name_full CrystEngComm
_journal_page_first 1404
_journal_paper_doi 10.1039/b807015f
_journal_volume 10
_journal_year 2008
_chemical_absolute_configuration unk
_chemical_formula_moiety 'C7 H5 N O4'
_chemical_formula_sum 'C7 H5 N O4'
_chemical_formula_weight 167.12
_space_group_IT_number 19
_symmetry_cell_setting orthorhombic
_symmetry_space_group_name_Hall 'P 2ac 2ab'
_symmetry_space_group_name_H-M 'P 21 21 21'
_atom_sites_solution_hydrogens geom
_atom_sites_solution_primary direct
_audit_creation_date 07-11-09
_audit_creation_method CRYSTALS_ver_12.84
_cell_angle_alpha 90
_cell_angle_beta 90
_cell_angle_gamma 90
_cell_formula_units_Z 4
_cell_length_a 5.260(2)
_cell_length_b 11.201(5)
_cell_length_c 11.275(5)
_cell_measurement_reflns_used 0
_cell_measurement_temperature 293
_cell_measurement_theta_max 0
_cell_measurement_theta_min 0
_cell_volume 664.3(5)
_computing_cell_refinement 'USER DEFINED CELL REFINEMENT'
_computing_data_collection 'USER DEFINED DATA COLLECTION'
_computing_data_reduction 'USER DEFINED DATA REDUCTION'
_computing_molecular_graphics 'CAMERON (Watkin et al., 1996)'
_computing_publication_material 'CRYSTALS (Betteridge et al., 2003)'
_computing_structure_refinement 'CRYSTALS (Betteridge et al., 2003)'
_computing_structure_solution 'SIR92 (Altomare et al., 1994)'
_diffrn_ambient_temperature 293
_diffrn_measured_fraction_theta_full 0.992
_diffrn_measured_fraction_theta_max 0.978
_diffrn_measurement_device_type Unknown
_diffrn_measurement_method \w/2\q
_diffrn_radiation_monochromator graphite
_diffrn_radiation_type 'Mo K\a'
_diffrn_radiation_wavelength 0.71073
_diffrn_reflns_av_R_equivalents 0.031
_diffrn_reflns_limit_h_max 7
_diffrn_reflns_limit_h_min -7
_diffrn_reflns_limit_k_max 15
_diffrn_reflns_limit_k_min -15
_diffrn_reflns_limit_l_max 15
_diffrn_reflns_limit_l_min -14
_diffrn_reflns_number 5249
_diffrn_reflns_theta_full 25.788
_diffrn_reflns_theta_max 29.986
_diffrn_reflns_theta_min 3.614
_diffrn_standards_number 0
_exptl_absorpt_coefficient_mu 0.140
_exptl_absorpt_correction_T_max 1.0000
_exptl_absorpt_correction_T_min 1.0000
_exptl_absorpt_correction_type none
_exptl_crystal_density_diffrn 1.671
_exptl_crystal_F_000 344
_refine_diff_density_max 0.19
_refine_diff_density_min -0.17
_refine_ls_extinction_coef 12(5)
_refine_ls_extinction_method 'Larson (1970), Equation 22'
_refine_ls_goodness_of_fit_ref 0.8776
_refine_ls_hydrogen_treatment mixed
_refine_ls_matrix_type full
_refine_ls_number_parameters 130
_refine_ls_number_reflns 1390
_refine_ls_number_restraints 0
_refine_ls_R_factor_all 0.0423
_refine_ls_R_factor_gt 0.0323
_refine_ls_shift/su_max 0.000251
_refine_ls_structure_factor_coef Fsqd
_refine_ls_weighting_details
;
Method, part 1, Chebychev polynomial, (Watkin, 1994, Prince, 1982)
[weight] = 1.0/[A~0~*T~0~(x)+A~1~*T~1~(x) ... +A~n-1~]*T~n-1~(x)]
where A~i~ are the Chebychev coefficients listed below and x= Fcalc/Fmax
Method = Robust Weighting (Prince, 1982)
W = [weight] * [1-(deltaF/6*sigmaF)^2^]^2^
A~i~ are:
2.33 2.93 0.930
;
_refine_ls_weighting_scheme calc
_refine_ls_wR_factor_all 0.0660
_refine_ls_wR_factor_gt 0.0643
_refine_ls_wR_factor_ref 0.0643
_reflns_limit_h_max 7
_reflns_limit_h_min -7
_reflns_limit_k_max 15
_reflns_limit_k_min 0
_reflns_limit_l_max 15
_reflns_limit_l_min 0
_reflns_number_gt 1390
_reflns_number_total 1907
_reflns_threshold_expression I>2.0\s(I)
_oxford_diffrn_Wilson_B_factor 0.00
_oxford_diffrn_Wilson_scale 0.00
_oxford_refine_ls_scale 0.4083(7)
_oxford_structure_analysis_title '400sad in P2(1)2(1)2(1)'
_cod_data_source_file b807015f.txt
_cod_data_source_block CRYSTALS_cifIV
_cod_depositor_comments
;
The following automatic conversions were performed:
'_symmetry_cell_setting' value 'Orthorhombic' changed to 'orthorhombic'
according to '/home/saulius/struct/CIF-dictionaries/cif_core.dic'
dictionary named 'cif_core.dic' version 2.4.1 from 2010-06-29.

Automatic conversion script
Id: cif_fix_enum 1527 2010-12-29 10:47:43Z saulius 

2018-03-04
Z value and formula fixed to values more according to usual
chemical conventions.                 miguel
;
_cod_original_formula_sum 'C28 H20 N4 O16'
_cod_original_formula_weight 668.48
_cod_original_formula_moiety 'C28 H20 N4 O16'
_cod_original_formula_units_Z 1
_cod_original_sg_symbol_H-M 'P 21 21 21 '
_cod_database_code 7202218

loop_
_symmetry_equiv_pos_as_xyz
x,y,z
x+1/2,-y+1/2,-z
-x,y+1/2,-z+1/2
-x+1/2,-y,z+1/2

loop_
_atom_site_label
_atom_site_type_symbol
_atom_site_fract_x
_atom_site_fract_y
_atom_site_fract_z
_atom_site_U_iso_or_equiv
_atom_site_occupancy
_atom_site_adp_type
_atom_site_refinement_flags_posn
_atom_site_refinement_flags_adp
_atom_site_refinement_flags_occupancy
_atom_site_disorder_assembly
_atom_site_disorder_group
_atom_site_attached_hydrogens
O1 O 0.2925(3) 0.39568(12) 0.40997(14) 0.0441 1.0000 Uani . . . . . .
O4 O 0.7521(3) 0.57122(13) 0.07222(13) 0.0486 1.0000 Uani . . . . . .
O2 O 0.4757(3) 0.55348(13) 0.32612(15) 0.0561 1.0000 Uani . . . . . .
C2 C 0.6396(3) 0.36293(15) 0.28329(15) 0.0292 1.0000 Uani . . . . . .
N1 N 0.9249(3) 0.20344(14) 0.30200(16) 0.0409 1.0000 Uani . . . . . .
C3 C 0.7318(3) 0.38397(13) 0.16945(15) 0.0282 1.0000 Uani . . . . . .
C7 C 0.6242(4) 0.48102(15) 0.09004(15) 0.0316 1.0000 Uani . . . . . .
O3 O 0.4175(3) 0.45603(15) 0.04509(16) 0.0603 1.0000 Uani . . . . . .
C6 C 0.4573(3) 0.44741(16) 0.34159(15) 0.0332 1.0000 Uani . . . . . .
C1 C 0.7388(4) 0.26957(16) 0.34751(17) 0.0375 1.0000 Uani . . . . . .
C4 C 0.9231(4) 0.31165(19) 0.12479(19) 0.0402 1.0000 Uani . . . . . .
C5 C 1.0181(4) 0.22253(18) 0.1936(2) 0.0431 1.0000 Uani . . . . . .
H1 H 0.664(4) 0.2500(19) 0.4254(18) 0.037(5) 1.0000 Uiso . . . . . .
H3 H 1.147(4) 0.174(2) 0.170(2) 0.047(6) 1.0000 Uiso . . . . . .
H2 H 0.993(5) 0.324(2) 0.046(2) 0.047(6) 1.0000 Uiso . . . . . .
H5 H 1.012(5) 0.145(3) 0.350(3) 0.073(8) 1.0000 Uiso . . . . . .
H4 H 0.213(7) 0.453(3) 0.461(3) 0.085(10) 1.0000 Uiso . . . . . .

loop_
_atom_site_aniso_label
_atom_site_aniso_U_11
_atom_site_aniso_U_22
_atom_site_aniso_U_33
_atom_site_aniso_U_23
_atom_site_aniso_U_13
_atom_site_aniso_U_12
O1 0.0446(8) 0.0391(7) 0.0486(8) -0.0041(6) 0.0162(7) -0.0024(6)
O4 0.0555(9) 0.0438(7) 0.0466(8) 0.0115(6) -0.0087(7) -0.0150(7)
O2 0.0690(10) 0.0331(8) 0.0663(10) 0.0115(7) 0.0287(8) 0.0130(7)
C2 0.0301(8) 0.0283(8) 0.0292(9) -0.0005(6) -0.0024(7) 0.0015(6)
N1 0.0435(10) 0.0319(8) 0.0473(10) -0.0021(7) -0.0145(8) 0.0088(7)
C3 0.0278(8) 0.0281(7) 0.0287(8) 0.0009(6) -0.0040(7) -0.0020(6)
C7 0.0362(9) 0.0330(9) 0.0256(8) 0.0017(7) -0.0006(7) 0.0001(7)
O3 0.0529(9) 0.0531(9) 0.0750(11) 0.0251(8) -0.0330(9) -0.0170(8)
C6 0.0365(9) 0.0346(9) 0.0285(8) 0.0013(7) 0.0009(7) 0.0066(8)
C1 0.0475(10) 0.0323(8) 0.0327(9) 0.0021(7) -0.0030(9) 0.0025(8)
C4 0.0374(10) 0.0449(11) 0.0383(10) -0.0045(8) 0.0079(8) 0.0035(8)
C5 0.0366(10) 0.0389(10) 0.0539(12) -0.0097(9) -0.0025(9) 0.0116(8)

loop_
_atom_type_symbol
_atom_type_scat_dispersion_real
_atom_type_scat_dispersion_imag
_atom_type_scat_Cromer_Mann_a1
_atom_type_scat_Cromer_Mann_b1
_atom_type_scat_Cromer_Mann_a2
_atom_type_scat_Cromer_Mann_b2
_atom_type_scat_Cromer_Mann_a3
_atom_type_scat_Cromer_Mann_b3
_atom_type_scat_Cromer_Mann_a4
_atom_type_scat_Cromer_Mann_b4
_atom_type_scat_Cromer_Mann_c
_atom_type_scat_source
C 0.0033 0.0016 2.3100 20.8439 1.0200 10.2075 1.5886 0.5687 0.8650 51.6512 0.2156 'International Tables Vol C 4.2.6.8 and 6.1.1.4'
H 0.0000 0.0000 0.4930 10.5109 0.3229 26.1257 0.1402 3.1424 0.0408 57.7998 0.0030 'International Tables Vol C 4.2.6.8 and 6.1.1.4'
N 0.0061 0.0033 12.2126 0.0057 3.1322 9.8933 2.0125 28.9975 1.1663 0.5826 -11.5290 'International Tables Vol C 4.2.6.8 and 6.1.1.4'
O 0.0106 0.0060 3.0485 13.2771 2.2868 5.7011 1.5463 0.3239 0.8670 32.9089 0.2508 'International Tables Vol C 4.2.6.8 and 6.1.1.4'

loop_
_geom_angle_atom_site_label_1
_geom_angle_site_symmetry_1
_geom_angle_atom_site_label_2
_geom_angle_site_symmetry_2
_geom_angle_atom_site_label_3
_geom_angle_site_symmetry_3
_geom_angle
_geom_angle_publ_flag
C6 . O1 . H4 . 110.6(19) no
C3 . C2 . C6 . 121.36(15) yes
C3 . C2 . C1 . 118.81(16) yes
C6 . C2 . C1 . 119.47(16) yes
C1 . N1 . C5 . 122.32(18) yes
C1 . N1 . H5 . 120.8(17) no
C5 . N1 . H5 . 116.5(17) no
C2 . C3 . C7 . 122.35(15) yes
C2 . C3 . C4 . 119.27(17) yes
C7 . C3 . C4 . 118.35(16) yes
C3 . C7 . O4 . 118.72(16) yes
C3 . C7 . O3 . 114.15(16) yes
O4 . C7 . O3 . 127.02(18) yes
C2 . C6 . O1 . 113.97(16) yes
C2 . C6 . O2 . 120.53(17) yes
O1 . C6 . O2 . 125.47(17) yes
C2 . C1 . N1 . 119.98(18) yes
C2 . C1 . H1 . 119.1(13) no
N1 . C1 . H1 . 120.8(13) no
C3 . C4 . C5 . 119.23(18) yes
C3 . C4 . H2 . 121.8(14) no
C5 . C4 . H2 . 118.9(14) no
C4 . C5 . N1 . 120.36(19) yes
C4 . C5 . H3 . 123.4(15) no
N1 . C5 . H3 . 116.2(15) no

loop_
_geom_bond_atom_site_label_1
_geom_bond_site_symmetry_1
_geom_bond_atom_site_label_2
_geom_bond_site_symmetry_2
_geom_bond_distance
_geom_bond_publ_flag
O1 . C6 . 1.297(2) yes
O1 . H4 . 0.95(3) no
O4 . C7 . 1.230(2) yes
O2 . C6 . 1.205(2) yes
C2 . C3 . 1.392(2) yes
C2 . C6 . 1.499(2) yes
C2 . C1 . 1.375(2) yes
N1 . C1 . 1.330(3) yes
N1 . C5 . 1.334(3) yes
N1 . H5 . 0.97(3) no
C3 . C7 . 1.518(2) yes
C3 . C4 . 1.387(3) yes
C7 . O3 . 1.232(2) yes
C1 . H1 . 0.99(2) no
C4 . C5 . 1.360(3) yes
C4 . H2 . 0.97(2) no
C5 . H3 . 0.91(2) no

loop_
_geom_hbond_atom_site_label_D
_geom_hbond_site_symmetry_D
_geom_hbond_atom_site_label_H
_geom_hbond_site_symmetry_H
_geom_hbond_atom_site_label_A
_geom_hbond_site_symmetry_A
_geom_hbond_angle_DHA
_geom_hbond_distance_DH
_geom_hbond_distance_HA
_geom_hbond_distance_DA
_geom_hbond_publ_flag
N1 . H5 . O4 3_745 162 0.97 1.73 2.663(2) yes
O1 . H4 . O3 4_565 179 0.95 1.56 2.510(2) yes
